data_7121846
loop_
_publ_author_name
'Liu, Siyuan'
'Qu, Jingping'
'Wang, Baomin'

_publ_section_title
;
 Substrate-controlled divergent synthesis of polycyclic indoloazepines and
 indolodiazepines via 1,5-hydride shift/7-cyclization cascades.
;
_journal_issue 57
_journal_name_full 'Chemical communications (Cambridge, England)'
_journal_page_first 7928
_journal_page_last 7931
_journal_paper_doi 10.1039/c8cc03804j
_journal_volume 54
_journal_year 2018
_chemical_formula_moiety 'C20 H20 N2'
_chemical_formula_sum 'C20 H20 N2'
_chemical_formula_weight 288.38
_chemical_melting_point ?
_space_group_IT_number 14
_space_group_name_Hall '-P 2yn'
_space_group_name_H-M_alt 'P 1 21/n 1'
_symmetry_cell_setting monoclinic
_symmetry_space_group_name_Hall '-P 2yn'
_symmetry_space_group_name_H-M 'P 1 21/n 1'
_atom_sites_solution_hydrogens geom
_atom_sites_solution_primary direct
_atom_sites_solution_secondary difmap
_audit_creation_method SHELXL-97
_audit_update_record
;
2018-04-03 deposited with the CCDC.
2018-06-15 downloaded from the CCDC.
;
_cell_angle_alpha 90.00
_cell_angle_beta 99.582(2)
_cell_angle_gamma 90.00
_cell_formula_units_Z 4
_cell_length_a 9.4242(4)
_cell_length_b 7.9644(3)
_cell_length_c 19.9745(8)
_cell_measurement_reflns_used 2546
_cell_measurement_temperature 296(2)
_cell_measurement_theta_max 49.99
_cell_measurement_theta_min 2.399
_cell_volume 1478.33(10)
_computing_cell_refinement 'Bruker SMART'
_computing_data_collection 'Bruker SMART'
_computing_data_reduction 'Bruker SMART'
_computing_molecular_graphics SHELXP-97
_computing_publication_material SHELXTL
_computing_structure_refinement 'SHELXL-97 (Sheldrick, 1997)'
_computing_structure_solution 'SHELXS-97 (Sheldrick, 1990)'
_diffrn_ambient_temperature 296(2)
_diffrn_detector_area_resol_mean 9.00cm
_diffrn_measured_fraction_theta_full 0.993
_diffrn_measured_fraction_theta_max 0.993
_diffrn_measurement_device_type 'CCD area detector'
_diffrn_measurement_method 'phi and omega scans'
_diffrn_radiation_monochromator graphite
_diffrn_radiation_source 'fine-focus sealed tube'
_diffrn_radiation_type MoK\a
_diffrn_radiation_wavelength 0.71073
_diffrn_reflns_av_R_equivalents 0.0194
_diffrn_reflns_av_sigmaI/netI 0.0169
_diffrn_reflns_limit_h_max 11
_diffrn_reflns_limit_h_min -11
_diffrn_reflns_limit_k_max 9
_diffrn_reflns_limit_k_min -9
_diffrn_reflns_limit_l_max 22
_diffrn_reflns_limit_l_min -23
_diffrn_reflns_number 9695
_diffrn_reflns_theta_full 25.00
_diffrn_reflns_theta_max 25.00
_diffrn_reflns_theta_min 2.07
_diffrn_standards_decay_% none
_diffrn_standards_interval_count none
_diffrn_standards_interval_time none
_diffrn_standards_number none
_exptl_absorpt_coefficient_mu 0.076
_exptl_absorpt_correction_T_max 0.998
_exptl_absorpt_correction_T_min 0.997
_exptl_absorpt_correction_type empirical
_exptl_absorpt_process_details SADABS
_exptl_crystal_colour yellow
_exptl_crystal_density_diffrn 1.296
_exptl_crystal_density_meas ?
_exptl_crystal_density_method 'not measured'
_exptl_crystal_description block
_exptl_crystal_F_000 616
_exptl_crystal_size_max 0.08
_exptl_crystal_size_mid 0.035
_exptl_crystal_size_min 0.030
_refine_diff_density_max 0.192
_refine_diff_density_min -0.188
_refine_diff_density_rms 0.038
_refine_ls_extinction_method none
_refine_ls_goodness_of_fit_ref 1.004
_refine_ls_hydrogen_treatment mixed
_refine_ls_matrix_type full
_refine_ls_number_parameters 204
_refine_ls_number_reflns 2585
_refine_ls_number_restraints 0
_refine_ls_restrained_S_all 1.004
_refine_ls_R_factor_all 0.0400
_refine_ls_R_factor_gt 0.0353
_refine_ls_shift/su_max 0.004
_refine_ls_shift/su_mean 0.000
_refine_ls_structure_factor_coef Fsqd
_refine_ls_weighting_details 'calc w=1/[\s^2^(Fo^2^)+(0.0456P)^2^+0.6688P] where P=(Fo^2^+2Fc^2^)/3'
_refine_ls_weighting_scheme calc
_refine_ls_wR_factor_gt 0.0883
_refine_ls_wR_factor_ref 0.0919
_reflns_number_gt 2281
_reflns_number_total 2585
_reflns_threshold_expression >2sigma(I)
_cod_data_source_file c8cc03804j2.cif
_cod_data_source_block lsy-4
_cod_depositor_comments
;
The following automatic conversions were performed:

'_chemical_melting_point' value 'not measured' was changed to '?' -
the value is undefined or not given.

'_symmetry_cell_setting' value 'Monoclinic' changed to 'monoclinic'
according to
/home/data/users/saulius/crontab/automatic-downloads/rss-feeds/RSC/lib/dictionaries/cif_core.dic
dictionary named 'cif_core.dic' version 2.4.2 from 2011-04-26.

'_exptl_crystal_density_meas' value 'none' was changed to '?' - the
value is perceived as not measured.

Automatic conversion script
Id: cif_fix_values 4973 2017-02-22 13:04:09Z antanas 

 Adding full bibliography for 7121845--7121847.cif.
;
_cod_original_sg_symbol_H-M P21/n
_cod_database_code 7121846

loop_
_symmetry_equiv_pos_as_xyz
'x, y, z'
'-x+1/2, y+1/2, -z+1/2'
'-x, -y, -z'
'x-1/2, -y-1/2, z-1/2'

loop_
_atom_site_label
_atom_site_type_symbol
_atom_site_fract_x
_atom_site_fract_y
_atom_site_fract_z
_atom_site_U_iso_or_equiv
_atom_site_adp_type
_atom_site_occupancy
_atom_site_symmetry_multiplicity
_atom_site_calc_flag
_atom_site_refinement_flags
C1 C 0.90326(6) 0.42398(8) 0.05719(3) 0.01943(15) Uani 1 1 d .
C2 C 0.93488(7) 0.25805(8) 0.04162(3) 0.02405(17) Uani 1 1 d .
H2 H 1.0158 0.2038 0.0648 0.029 Uiso 1 1 calc R
C3 C 0.84244(7) 0.17712(9) -0.00927(3) 0.02780(17) Uani 1 1 d .
H3 H 0.8617 0.0668 -0.0201 0.033 Uiso 1 1 calc R
C4 C 0.72072(7) 0.25695(9) -0.04492(3) 0.02985(18) Uani 1 1 d .
H4 H 0.6607 0.1991 -0.0789 0.036 Uiso 1 1 calc R
C5 C 0.68861(7) 0.42098(9) -0.03030(3) 0.02631(17) Uani 1 1 d .
H5 H 0.6077 0.4738 -0.0542 0.032 Uiso 1 1 calc R
C6 C 0.78008(6) 0.50657(8) 0.02125(3) 0.02089(16) Uani 1 1 d .
C7 C 0.77547(6) 0.67318(8) 0.04806(3) 0.02020(15) Uani 1 1 d .
C8 C 0.89248(6) 0.68726(8) 0.09832(3) 0.01824(15) Uani 1 1 d .
C9 C 0.94038(7) 0.83001(8) 0.14550(3) 0.02097(16) Uani 1 1 d .
H9A H 0.8822 0.9277 0.1305 0.025 Uiso 1 1 calc R
H9B H 1.0393 0.8571 0.1422 0.025 Uiso 1 1 calc R
C10 C 1.09330(6) 0.52448(8) 0.16068(3) 0.01935(15) Uani 1 1 d .
H10 H 1.1506(6) 0.6277(8) 0.1585(3) 0.0136(15) Uiso 1 1 d .
C11 C 1.18803(7) 0.36925(8) 0.16122(3) 0.02402(17) Uani 1 1 d .
H11A H 1.2868 0.3941 0.1811 0.029 Uiso 1 1 calc R
H11B H 1.1859 0.3264 0.1156 0.029 Uiso 1 1 calc R
C12 C 1.12124(8) 0.24379(8) 0.20475(3) 0.02794(18) Uani 1 1 d .
H12A H 1.0384 0.1884 0.1786 0.034 Uiso 1 1 calc R
H12B H 1.1907 0.1596 0.2239 0.034 Uiso 1 1 calc R
C13 C 1.07735(8) 0.35439(8) 0.25990(3) 0.02705(18) Uani 1 1 d .
H13A H 0.9940 0.3088 0.2762 0.032 Uiso 1 1 calc R
H13B H 1.1555 0.3661 0.2979 0.032 Uiso 1 1 calc R
C14 C 0.98039(6) 0.64763(8) 0.25557(3) 0.02016(16) Uani 1 1 d .
C15 C 0.93072(6) 0.79641(8) 0.21989(3) 0.02013(15) Uani 1 1 d .
C16 C 0.86636(7) 0.91986(9) 0.25427(3) 0.02640(17) Uani 1 1 d .
H16 H 0.8344 1.0177 0.2312 0.032 Uiso 1 1 calc R
C17 C 0.84793(7) 0.90301(10) 0.32150(3) 0.03100(19) Uani 1 1 d .
H17 H 0.8041 0.9876 0.3429 0.037 Uiso 1 1 calc R
C18 C 0.89611(7) 0.75807(9) 0.35602(3) 0.02889(18) Uani 1 1 d .
H18 H 0.8845 0.7445 0.4010 0.035 Uiso 1 1 calc R
C19 C 0.96162(7) 0.63295(9) 0.32386(3) 0.02456(17) Uani 1 1 d .
H19 H 0.9941 0.5367 0.3480 0.029 Uiso 1 1 calc R
C20 C 0.66212(7) 0.80215(9) 0.02474(4) 0.02904(18) Uani 1 1 d .
H20A H 0.6797 0.9005 0.0527 0.044 Uiso 1 1 calc R
H20B H 0.5691 0.7572 0.0283 0.044 Uiso 1 1 calc R
H20C H 0.6649 0.8313 -0.0217 0.044 Uiso 1 1 calc R
N1 N 0.97204(5) 0.53887(6) 0.10412(2) 0.01877(13) Uani 1 1 d .
N2 N 1.04354(6) 0.51519(7) 0.22574(3) 0.02273(14) Uani 1 1 d .

loop_
_atom_site_aniso_label
_atom_site_aniso_U_11
_atom_site_aniso_U_22
_atom_site_aniso_U_33
_atom_site_aniso_U_23
_atom_site_aniso_U_13
_atom_site_aniso_U_12
C1 0.0226(3) 0.0215(3) 0.0155(3) -0.0008(2) 0.0071(2) -0.0053(2)
C2 0.0280(3) 0.0244(3) 0.0215(3) -0.0017(3) 0.0093(2) -0.0026(3)
C3 0.0349(3) 0.0255(3) 0.0262(3) -0.0082(3) 0.0144(3) -0.0080(3)
C4 0.0316(3) 0.0383(4) 0.0212(3) -0.0096(3) 0.0091(3) -0.0163(3)
C5 0.0233(3) 0.0364(4) 0.0194(3) 0.0004(3) 0.0041(2) -0.0089(3)
C6 0.0215(3) 0.0259(3) 0.0165(3) 0.0018(3) 0.0070(2) -0.0070(3)
C7 0.0204(3) 0.0231(3) 0.0180(3) 0.0034(2) 0.0062(2) -0.0034(2)
C8 0.0211(3) 0.0178(3) 0.0172(3) 0.0024(2) 0.0071(2) -0.0013(2)
C9 0.0230(3) 0.0173(3) 0.0224(3) 0.0012(3) 0.0035(2) -0.0005(2)
C10 0.0199(3) 0.0197(3) 0.0183(3) -0.0004(2) 0.0025(2) -0.0010(2)
C11 0.0227(3) 0.0248(3) 0.0240(3) -0.0016(3) 0.0022(3) 0.0028(3)
C12 0.0362(3) 0.0206(3) 0.0265(3) 0.0027(3) 0.0037(3) 0.0057(3)
C13 0.0360(3) 0.0227(3) 0.0222(3) 0.0041(3) 0.0041(3) 0.0019(3)
C14 0.0181(3) 0.0222(3) 0.0195(3) -0.0025(2) 0.0012(2) -0.0029(2)
C15 0.0181(3) 0.0216(3) 0.0204(3) -0.0028(3) 0.0020(2) -0.0027(2)
C16 0.0250(3) 0.0260(3) 0.0276(3) -0.0027(3) 0.0026(3) 0.0032(3)
C17 0.0306(3) 0.0363(4) 0.0274(3) -0.0092(3) 0.0085(3) 0.0063(3)
C18 0.0279(3) 0.0407(4) 0.0184(3) -0.0046(3) 0.0050(3) -0.0006(3)
C19 0.0252(3) 0.0286(3) 0.0192(3) 0.0004(3) 0.0016(3) -0.0004(3)
C20 0.0227(3) 0.0294(3) 0.0339(4) 0.0050(3) 0.0015(3) -0.0008(3)
N1 0.0214(2) 0.0181(2) 0.0165(2) -0.0009(2) 0.0023(2) -0.0003(2)
N2 0.0312(3) 0.0201(3) 0.0171(2) 0.0022(2) 0.0047(2) 0.0037(2)

loop_
_atom_type_symbol
_atom_type_description
_atom_type_scat_dispersion_real
_atom_type_scat_dispersion_imag
_atom_type_scat_source
C C 0.0033 0.0016 'International Tables Vol C Tables 4.2.6.8 and 6.1.1.4'
H H 0.0000 0.0000 'International Tables Vol C Tables 4.2.6.8 and 6.1.1.4'
N N 0.0061 0.0033 'International Tables Vol C Tables 4.2.6.8 and 6.1.1.4'

loop_
_geom_angle_atom_site_label_1
_geom_angle_atom_site_label_2
_geom_angle_atom_site_label_3
_geom_angle
N1 C1 C2 132.67(5)
N1 C1 C6 106.62(5)
C2 C1 C6 120.71(5)
C3 C2 C1 118.13(6)
C2 C3 C4 121.69(6)
C5 C4 C3 120.78(6)
C4 C5 C6 118.95(6)
C5 C6 C1 119.73(6)
C5 C6 C7 132.05(6)
C1 C6 C7 108.22(5)
C8 C7 C6 106.22(5)
C8 C7 C20 128.18(6)
C6 C7 C20 125.60(5)
C7 C8 N1 110.40(5)
C7 C8 C9 130.27(6)
N1 C8 C9 119.32(5)
C8 C9 C15 114.76(5)
N2 C10 N1 111.41(5)
N2 C10 C11 103.18(5)
N1 C10 C11 116.59(5)
C10 C11 C12 103.78(5)
C13 C12 C11 102.77(5)
N2 C13 C12 103.53(5)
N2 C14 C19 118.86(6)
N2 C14 C15 123.04(6)
C19 C14 C15 118.08(6)
C16 C15 C14 118.34(6)
C16 C15 C9 117.18(6)
C14 C15 C9 124.47(6)
C17 C16 C15 122.87(6)
C18 C17 C16 118.65(7)
C17 C18 C19 120.29(6)
C18 C19 C14 121.77(6)
C1 N1 C8 108.54(5)
C1 N1 C10 132.96(5)
C8 N1 C10 117.90(5)
C14 N2 C10 124.60(5)
C14 N2 C13 122.64(5)
C10 N2 C13 112.58(5)

loop_
_geom_bond_atom_site_label_1
_geom_bond_atom_site_label_2
_geom_bond_distance
C1 N1 1.3905(8)
C1 C2 1.4011(9)
C1 C6 1.4206(8)
C2 C3 1.3831(9)
C3 C4 1.3982(9)
C4 C5 1.3831(10)
C5 C6 1.4045(9)
C6 C7 1.4343(9)
C7 C8 1.3666(8)
C7 C20 1.4992(9)
C8 N1 1.3941(8)
C8 C9 1.4977(8)
C9 C15 1.5272(9)
C10 N2 1.4550(8)
C10 N1 1.4717(7)
C10 C11 1.5240(9)
C11 C12 1.5274(10)
C12 C13 1.5206(10)
C13 N2 1.4611(8)
C14 N2 1.3928(8)
C14 C19 1.4092(9)
C14 C15 1.4213(9)
C15 C16 1.3946(9)
C16 C17 1.3890(10)
C17 C18 1.3820(10)
C18 C19 1.3852(10)
